data_9017695
loop_
_publ_author_name
'Plasil, J.'
'Hlousek, J.'
'Kasatkin, A. V.'
'Skoda, R.'
'Novak, M.'
'Cejka, J.'

_publ_section_title
;
 Geschieberite, K2(UO2)(SO4)2(H2O)2, a new uranyl sulfate mineral from Jachymov
;
_journal_name_full 'Mineralogical Magazine'
_journal_page_first 205
_journal_page_last 216
_journal_volume 79
_journal_year 2015
_chemical_compound_source 'Svornost mine, Jachymov, Czech Republic'
_chemical_formula_sum 'H4 K2 O12 S2 U'
_chemical_name_mineral Geschieberite
_space_group_IT_number 33
_space_group_name_Hall 'P 2c -2n'
_space_group_name_H-M_alt 'P n a 21'
_symmetry_space_group_name_H-M 'P n a 21'
_cell_angle_alpha 90
_cell_angle_beta 90
_cell_angle_gamma 90
_cell_formula_units_Z 4
_cell_length_a 13.7778
_cell_length_b 7.2709
_cell_length_c 11.5488
_cell_volume 1156.924
_database_code_amcsd 0020741
_exptl_crystal_density_diffrn 3.309
_cod_data_source_file inputs/fixed/downloads/18/18602.cif
_cod_data_source_block 18602
_cod_original_formula_sum 'K2 U S2 (O12 H4)'
_cod_database_code 9017695

loop_
_space_group_symop_operation_xyz
x,y,z
1/2+x,1/2-y,z
1/2-x,1/2+y,1/2+z
-x,-y,1/2+z

loop_
_atom_site_aniso_label
_atom_site_aniso_U_11
_atom_site_aniso_U_22
_atom_site_aniso_U_33
_atom_site_aniso_U_12
_atom_site_aniso_U_13
_atom_site_aniso_U_23
K1 0.02300 0.02000 0.05400 -0.00060 0.00500 -0.00490
K2 0.02400 0.02200 0.04700 0.00100 -0.00100 -0.00410
U 0.01811 0.00904 0.01181 -0.00029 -0.00120 -0.00340
S1 0.01800 0.01200 0.01300 0.00140 0.00000 -0.00360
S2 0.02300 0.00800 0.01600 -0.00160 0.00000 0.00110

loop_
_atom_site_label
_atom_site_fract_x
_atom_site_fract_y
_atom_site_fract_z
_atom_site_U_iso_or_equiv
_atom_site_type_symbol
_atom_site_attached_hydrogens
K1 0.06980 0.23990 0.03510 0.03240 K 0
K2 -0.07100 -0.23710 -0.03830 0.03110 K 0
U 0.25508 0.91435 0.25041 0.01299 U 0
S1 0.17620 0.74350 -0.03130 0.01440 S 0
S2 -0.17660 -0.74420 0.02830 0.01570 S 0
Wat1 0.23520 0.06870 0.75430 0.02400 O 2
O2 0.24610 0.79700 0.06240 0.01900 O 0
O3 -0.24830 -0.78500 -0.06520 0.02000 O 0
O4 0.25840 0.17030 0.12440 0.01600 O 0
O5 -0.26570 -0.17200 -0.12820 0.02000 O 0
Wat6 0.06810 0.39950 0.24740 0.03810 O 2
O7 0.10590 0.60940 0.00200 0.02700 O 0
O8 -0.10930 -0.60580 -0.01670 0.02100 O 0
O9 0.13300 0.91460 -0.07120 0.02000 O 0
O10 -0.12280 -0.90860 0.06550 0.02300 O 0
O11 0.38320 0.89660 0.25550 0.01980 O 0
O12 0.12640 0.93260 0.25560 0.02190 O 0

loop_
_cod_changelog_entry_id
_cod_changelog_entry_author
_cod_changelog_entry_date
_cod_changelog_entry_text
1
;cod-tools version 3.8.0
Id: cif_guess_AMCSD_atom_types 9574 2023-05-10 09:00:05Z saulius
;
2023-05-10T18:58:37+03:00
;Derived atom types and hydrogen counts
from atom names that follow the AMCSD naming convention
(Wat == water, O-H == hydroxyl).
;

loop_
_cod_related_entry_id
_cod_related_entry_database
_cod_related_entry_code
1 AMCSD 0020741
